data_4073573
loop_
_publ_author_name
'D\'iez, J.'
'Gamasa, M. P.'
'Lastra, E.'
'Villar, A.'
'P\'erez-Carre\~no, E.'

_publ_section_title
;
 Regioselective Synthesis of \h4-Dienylphosphane Ruthenium Complexes by
 Oxidative Coupling Reactions
;
_journal_issue 22
_journal_name_full Organometallics
_journal_page_first 5315
_journal_paper_doi 10.1021/om700476f
_journal_volume 26
_journal_year 2007
_chemical_compound_source synthesis
_chemical_formula_moiety '2(C31 H32 O P Ru), C4 H10 O, 2(F6 P)'
_chemical_formula_sum 'C66 H74 F12 O3 P4 Ru2'
_chemical_formula_weight 1469.27
_chemical_name_systematic
;
 ?
;
_space_group_IT_number 14
_symmetry_cell_setting monoclinic
_symmetry_Int_Tables_number 14
_symmetry_space_group_name_Hall '-P 2ybc'
_symmetry_space_group_name_H-M 'P 1 21/c 1'
_atom_sites_solution_hydrogens geom
_atom_sites_solution_primary direct
_atom_sites_solution_secondary difmap
_audit_creation_method SHELXL-97
_cell_angle_alpha 90.00
_cell_angle_beta 105.379(2)
_cell_angle_gamma 90.00
_cell_formula_units_Z 2
_cell_length_a 13.1933(5)
_cell_length_b 11.7672(5)
_cell_length_c 21.0420(7)
_cell_measurement_temperature 100(2)
_cell_volume 3149.8(2)
_computing_cell_refinement 'Bruker Smart'
_computing_data_collection 'Bruker Smart'
_computing_data_reduction 'Bruker Saint'
_computing_molecular_graphics 'Platon (Spek, 2006)'
_computing_publication_material 'Shelxl-97 (Sheldrick, 1997)'
_computing_structure_refinement 'Shelxl-97 (Sheldrick, 1997)'
_computing_structure_solution 'Dirdif-99 (Beurskens, 1999)'
_diffrn_ambient_temperature 100(2)
_diffrn_measured_fraction_theta_full 0.962
_diffrn_measured_fraction_theta_max 0.962
_diffrn_measurement_device_type 'ccd area detector'
_diffrn_measurement_method 'phi and omega scans'
_diffrn_radiation_monochromator graphite
_diffrn_radiation_source 'fine-focus sealed tube'
_diffrn_radiation_type CuK\a
_diffrn_radiation_wavelength 1.54178
_diffrn_reflns_av_R_equivalents 0.0724
_diffrn_reflns_av_sigmaI/netI 0.0681
_diffrn_reflns_limit_h_max 14
_diffrn_reflns_limit_h_min -16
_diffrn_reflns_limit_k_max 13
_diffrn_reflns_limit_k_min -14
_diffrn_reflns_limit_l_max 24
_diffrn_reflns_limit_l_min -25
_diffrn_reflns_number 18475
_diffrn_reflns_theta_full 69.49
_diffrn_reflns_theta_max 69.49
_diffrn_reflns_theta_min 3.47
_exptl_absorpt_coefficient_mu 5.549
_exptl_absorpt_correction_T_max 1
_exptl_absorpt_correction_T_min 0.643404
_exptl_absorpt_correction_type empirical
_exptl_absorpt_process_details 'Sadabs (Sheldrick,G.M.,1997-2001)'
_exptl_crystal_colour colorless
_exptl_crystal_density_diffrn 1.549
_exptl_crystal_density_method 'not measured'
_exptl_crystal_description prism
_exptl_crystal_F_000 1500
_exptl_crystal_size_max 0.09
_exptl_crystal_size_mid 0.05
_exptl_crystal_size_min 0.02
_refine_diff_density_max 0.826
_refine_diff_density_min -0.518
_refine_diff_density_rms 0.097
_refine_ls_extinction_method none
_refine_ls_goodness_of_fit_ref 1.012
_refine_ls_hydrogen_treatment mixed
_refine_ls_matrix_type full
_refine_ls_number_parameters 425
_refine_ls_number_reflns 5683
_refine_ls_number_restraints 0
_refine_ls_restrained_S_all 1.012
_refine_ls_R_factor_all 0.0782
_refine_ls_R_factor_gt 0.0494
_refine_ls_shift/su_max 0.001
_refine_ls_shift/su_mean 0.000
_refine_ls_structure_factor_coef Fsqd
_refine_ls_weighting_details 'calc w=1/[\s^2^(Fo^2^)+(0.0626P)^2^+1.1655P] where P=(Fo^2^+2Fc^2^)/3'
_refine_ls_weighting_scheme calc
_refine_ls_wR_factor_gt 0.1103
_refine_ls_wR_factor_ref 0.1231
_reflns_number_gt 4128
_reflns_number_total 5683
_reflns_threshold_expression >2sigma(I)
_cod_data_source_file om700476f-file005.cif
_cod_data_source_block 9a
_cod_original_sg_symbol_Hall '-p 2ybc'
_cod_original_sg_symbol_H-M 'p 21/c'
_cod_original_formula_sum 'C66 H74 F12 O3 P4 Ru2 '
_cod_database_code 4073573

loop_
_symmetry_equiv_pos_as_xyz
'x, y, z'
'-x, y+1/2, -z+1/2'
'-x, -y, -z'
'x, -y-1/2, z-1/2'

loop_
_atom_site_label
_atom_site_type_symbol
_atom_site_fract_x
_atom_site_fract_y
_atom_site_fract_z
_atom_site_U_iso_or_equiv
_atom_site_adp_type
_atom_site_occupancy
_atom_site_symmetry_multiplicity
_atom_site_calc_flag
_atom_site_refinement_flags
_atom_site_disorder_assembly
_atom_site_disorder_group
Ru1 Ru 0.62949(3) 0.64727(3) 0.123613(18) 0.02690(12) Uani 1 1 d . . .
O1 O 0.4011(3) 0.6942(4) -0.01056(18) 0.0489(10) Uani 1 1 d . . .
H1 H 0.3770 0.7428 -0.0399 0.073 Uiso 1 1 calc R . .
P1 P 0.70921(10) 0.59416(11) 0.23060(6) 0.0303(3) Uani 1 1 d . . .
P2 P 0.37509(12) 0.88766(11) 0.83931(6) 0.0340(3) Uani 1 1 d . . .
C1 C 0.5061(4) 0.7071(5) 0.1688(2) 0.0258(10) Uani 1 1 d . . .
C2 C 0.4587(4) 0.6619(5) 0.1053(2) 0.0310(11) Uani 1 1 d . . .
C3 C 0.4872(4) 0.5506(5) 0.0892(3) 0.0380(13) Uani 1 1 d . . .
H3 H 0.4594 0.5238 0.0454 0.046 Uiso 1 1 calc R . .
C4 C 0.5540(5) 0.4792(4) 0.1346(3) 0.0412(14) Uani 1 1 d . . .
H4 H 0.6114 0.4451 0.1225 0.049 Uiso 1 1 calc R . .
C5 C 0.5393(5) 0.4535(4) 0.2021(3) 0.0421(14) Uani 1 1 d . . .
H5A H 0.4759 0.4941 0.2068 0.051 Uiso 1 1 calc R . .
H5B H 0.5262 0.3711 0.2049 0.051 Uiso 1 1 calc R . .
C6 C 0.6309(5) 0.4861(6) 0.2593(4) 0.061(2) Uani 1 1 d . . .
H6A H 0.6747 0.4184 0.2757 0.073 Uiso 1 1 calc R . .
H6B H 0.6049 0.5169 0.2959 0.073 Uiso 1 1 calc R . .
C7 C 0.7768(4) 0.6301(5) 0.0930(3) 0.0401(13) Uani 1 1 d . . .
H7 H 0.8249 0.5698 0.1084 0.048 Uiso 1 1 calc R . .
C8 C 0.7762(5) 0.7368(5) 0.1232(3) 0.0425(14) Uani 1 1 d . . .
H8 H 0.8245 0.7603 0.1631 0.051 Uiso 1 1 calc R . .
C9 C 0.6941(5) 0.8025(5) 0.0859(3) 0.0452(16) Uani 1 1 d . . .
H9 H 0.6769 0.8780 0.0951 0.054 Uiso 1 1 calc R . .
C10 C 0.6405(5) 0.7342(6) 0.0307(3) 0.0495(17) Uani 1 1 d . . .
H10 H 0.5804 0.7551 -0.0035 0.059 Uiso 1 1 calc R . .
C11 C 0.6946(5) 0.6300(5) 0.0372(3) 0.0417(15) Uani 1 1 d . . .
H11 H 0.6767 0.5683 0.0072 0.050 Uiso 1 1 calc R . .
C12 C 0.8348(4) 0.5241(4) 0.2366(3) 0.0328(12) Uani 1 1 d . . .
C13 C 0.9290(5) 0.5795(6) 0.2563(4) 0.0595(19) Uani 1 1 d . . .
H13 H 0.9327 0.6540 0.2741 0.071 Uiso 1 1 calc R . .
C14 C 1.0186(6) 0.5258(10) 0.2501(6) 0.108(4) Uani 1 1 d . . .
H14 H 1.0836 0.5654 0.2624 0.130 Uiso 1 1 calc R . .
C15 C 1.0168(9) 0.4167(13) 0.2265(6) 0.124(5) Uani 1 1 d . . .
H15 H 1.0794 0.3799 0.2236 0.149 Uiso 1 1 calc R . .
C16 C 0.9244(10) 0.3646(9) 0.2081(5) 0.110(4) Uani 1 1 d . . .
H16 H 0.9214 0.2899 0.1906 0.132 Uiso 1 1 calc R . .
C17 C 0.8333(6) 0.4144(6) 0.2133(4) 0.065(2) Uani 1 1 d . . .
H17 H 0.7690 0.3735 0.2009 0.079 Uiso 1 1 calc R . .
C18 C 0.7397(5) 0.7022(5) 0.2943(3) 0.0461(15) Uani 1 1 d . . .
C19 C 0.7199(4) 0.8154(4) 0.2802(2) 0.0315(11) Uani 1 1 d . . .
H19 H 0.6891 0.8382 0.2360 0.038 Uiso 1 1 calc R . .
C20 C 0.7444(4) 0.8971(5) 0.3296(3) 0.0378(12) Uani 1 1 d . . .
H20 H 0.7294 0.9748 0.3189 0.045 Uiso 1 1 calc R . .
C21 C 0.7899(6) 0.8666(6) 0.3936(3) 0.063(2) Uani 1 1 d . . .
H21 H 0.8061 0.9225 0.4274 0.075 Uiso 1 1 calc R . .
C22 C 0.8118(9) 0.7538(8) 0.4083(3) 0.106(4) Uani 1 1 d . . .
H22 H 0.8453 0.7318 0.4523 0.127 Uiso 1 1 calc R . .
C23 C 0.7853(9) 0.6722(6) 0.3593(3) 0.096(4) Uani 1 1 d . . .
H23 H 0.7985 0.5943 0.3704 0.116 Uiso 1 1 calc R . .
C24 C 0.3826(4) 0.7307(5) 0.0509(2) 0.0382(13) Uani 1 1 d . . .
C25 C 0.3976(5) 0.8575(5) 0.0587(3) 0.0425(13) Uani 1 1 d . . .
H25A H 0.4711 0.8766 0.0620 0.064 Uiso 1 1 calc R . .
H25B H 0.3796 0.8823 0.0989 0.064 Uiso 1 1 calc R . .
H25C H 0.3519 0.8960 0.0205 0.064 Uiso 1 1 calc R . .
C26 C 0.2708(4) 0.6992(5) 0.0536(3) 0.0365(12) Uani 1 1 d . . .
C27 C 0.2381(5) 0.7114(5) 0.1109(3) 0.0437(14) Uani 1 1 d . . .
H27 H 0.2874 0.7363 0.1499 0.052 Uiso 1 1 calc R . .
C28 C 0.1374(5) 0.6889(6) 0.1129(3) 0.0514(16) Uani 1 1 d . . .
H28 H 0.1169 0.6993 0.1525 0.062 Uiso 1 1 calc R . .
C29 C 0.0649(5) 0.6503(7) 0.0555(4) 0.0616(18) Uani 1 1 d . . .
H29 H -0.0054 0.6337 0.0559 0.074 Uiso 1 1 calc R . .
C30 C 0.0964(5) 0.6366(6) -0.0019(3) 0.0599(18) Uani 1 1 d . . .
H30 H 0.0476 0.6099 -0.0407 0.072 Uiso 1 1 calc R . .
C31 C 0.1981(5) 0.6613(5) -0.0028(3) 0.0445(14) Uani 1 1 d . . .
H31 H 0.2186 0.6522 -0.0425 0.053 Uiso 1 1 calc R . .
F1 F 0.3131(3) 0.7856(3) 0.8626(2) 0.0683(12) Uani 1 1 d . . .
F2 F 0.2706(3) 0.9617(3) 0.82074(19) 0.0563(9) Uani 1 1 d . . .
F3 F 0.4031(3) 0.9377(3) 0.91231(16) 0.0589(10) Uani 1 1 d . . .
F4 F 0.4799(3) 0.8158(3) 0.8599(2) 0.0708(12) Uani 1 1 d . . .
F5 F 0.3481(4) 0.8357(4) 0.76761(18) 0.0739(12) Uani 1 1 d . . .
F6 F 0.4350(3) 0.9912(3) 0.81716(18) 0.0608(10) Uani 1 1 d . . .
C33 C -0.1039(11) 1.0699(14) 0.0797(7) 0.058(4) Uani 0.50 1 d P A -1
H33A H -0.1787 1.0793 0.0770 0.087 Uiso 0.50 1 calc PR A -1
H33B H -0.0662 1.1400 0.0964 0.087 Uiso 0.50 1 calc PR A -1
H33C H -0.0752 1.0070 0.1096 0.087 Uiso 0.50 1 calc PR A -1
C32 C -0.0911(12) 1.0447(12) 0.0134(7) 0.056(4) Uani 0.50 1 d P A -1
H32A H -0.1299 0.9743 -0.0037 0.067 Uiso 0.50 1 calc PR A -1
H32B H -0.1212 1.1075 -0.0170 0.067 Uiso 0.50 1 calc PR A -1
O2 O 0.0107(8) 1.0316(8) 0.0154(5) 0.052(2) Uani 0.50 1 d P A -1
C34 C 0.0303(14) 1.0125(16) -0.0496(8) 0.072(5) Uani 0.50 1 d P A -1
H34A H -0.0081 0.9439 -0.0703 0.086 Uiso 0.50 1 calc PR A -1
H34B H 0.0042 1.0783 -0.0787 0.086 Uiso 0.50 1 calc PR A -1
C35 C 0.1356(14) 0.9985(15) -0.0426(9) 0.077(5) Uani 0.50 1 d P A -1
H35A H 0.1481 0.9862 -0.0859 0.115 Uiso 0.50 1 calc PR A -1
H35B H 0.1609 0.9327 -0.0143 0.115 Uiso 0.50 1 calc PR A -1
H35C H 0.1733 1.0668 -0.0224 0.115 Uiso 0.50 1 calc PR A -1
H1B H 0.503(3) 0.786(4) 0.1737(19) 0.004(10) Uiso 1 1 d . . .
H1A H 0.507(4) 0.664(4) 0.206(2) 0.022(12) Uiso 1 1 d . . .

loop_
_atom_site_aniso_label
_atom_site_aniso_U_11
_atom_site_aniso_U_22
_atom_site_aniso_U_33
_atom_site_aniso_U_23
_atom_site_aniso_U_13
_atom_site_aniso_U_12
Ru1 0.0300(2) 0.02463(19) 0.03005(19) -0.00398(17) 0.01489(14) -0.00371(17)
O1 0.056(3) 0.063(3) 0.0286(19) -0.0045(19) 0.0141(19) -0.007(2)
P1 0.0296(8) 0.0280(7) 0.0361(6) 0.0054(6) 0.0138(6) 0.0063(5)
P2 0.0474(9) 0.0242(7) 0.0306(6) 0.0003(5) 0.0106(6) -0.0021(5)
C1 0.028(3) 0.027(3) 0.025(2) 0.002(2) 0.012(2) 0.004(2)
C2 0.024(3) 0.041(3) 0.030(2) 0.005(2) 0.010(2) -0.004(2)
C3 0.038(3) 0.042(3) 0.042(3) -0.018(3) 0.025(3) -0.023(2)
C4 0.045(4) 0.025(3) 0.064(4) -0.005(3) 0.033(3) -0.007(2)
C5 0.047(4) 0.018(3) 0.072(4) 0.002(3) 0.034(3) -0.001(2)
C6 0.026(3) 0.079(5) 0.079(5) 0.047(4) 0.016(3) 0.009(3)
C7 0.029(3) 0.046(4) 0.054(3) -0.001(3) 0.026(3) -0.002(2)
C8 0.035(3) 0.053(4) 0.044(3) -0.003(3) 0.018(3) -0.019(3)
C9 0.066(4) 0.022(3) 0.067(4) 0.003(3) 0.050(4) -0.005(3)
C10 0.037(4) 0.082(5) 0.033(3) 0.029(3) 0.015(3) -0.002(3)
C11 0.049(4) 0.042(3) 0.048(3) -0.020(3) 0.036(3) -0.020(3)
C12 0.030(3) 0.031(3) 0.039(3) -0.001(2) 0.012(2) 0.004(2)
C13 0.035(4) 0.052(4) 0.083(5) 0.027(4) 0.000(3) -0.011(3)
C14 0.019(4) 0.138(9) 0.164(10) 0.104(8) 0.018(5) 0.006(4)
C15 0.091(8) 0.177(12) 0.130(9) 0.101(9) 0.076(7) 0.103(9)
C16 0.130(10) 0.110(8) 0.089(6) -0.008(6) 0.028(6) 0.095(8)
C17 0.056(5) 0.043(4) 0.086(5) -0.022(4) -0.002(4) 0.020(3)
C18 0.059(4) 0.046(4) 0.037(3) 0.006(3) 0.018(3) 0.024(3)
C19 0.032(3) 0.036(3) 0.028(2) 0.001(2) 0.011(2) 0.006(2)
C20 0.037(3) 0.039(3) 0.041(3) -0.004(3) 0.016(2) 0.008(2)
C21 0.082(5) 0.066(5) 0.038(3) -0.013(3) 0.013(3) 0.020(4)
C22 0.200(11) 0.079(6) 0.027(3) -0.002(4) 0.009(5) 0.067(7)
C23 0.202(11) 0.053(5) 0.030(3) 0.010(3) 0.023(5) 0.068(6)
C24 0.037(3) 0.051(4) 0.026(2) 0.005(2) 0.008(2) -0.006(2)
C25 0.046(4) 0.044(3) 0.035(3) 0.005(3) 0.008(2) 0.001(3)
C26 0.035(3) 0.038(3) 0.033(3) 0.006(2) 0.003(2) -0.005(2)
C27 0.041(4) 0.053(4) 0.033(3) 0.006(3) 0.003(3) 0.000(3)
C28 0.038(4) 0.070(4) 0.048(4) 0.015(3) 0.014(3) 0.004(3)
C29 0.032(4) 0.086(5) 0.067(4) 0.010(4) 0.013(3) -0.009(3)
C30 0.037(4) 0.076(5) 0.056(4) 0.001(4) -0.007(3) -0.015(3)
C31 0.043(4) 0.049(4) 0.037(3) 0.002(3) 0.002(2) -0.006(3)
F1 0.083(3) 0.043(2) 0.068(2) 0.0179(19) 0.002(2) -0.0298(19)
F2 0.046(2) 0.055(2) 0.069(2) 0.0085(19) 0.0160(18) 0.0068(16)
F3 0.093(3) 0.046(2) 0.0324(17) -0.0029(16) 0.0073(18) -0.0089(19)
F4 0.065(3) 0.062(3) 0.079(3) -0.007(2) 0.007(2) 0.023(2)
F5 0.095(3) 0.082(3) 0.0401(19) -0.021(2) 0.010(2) -0.003(2)
F6 0.052(2) 0.072(3) 0.059(2) 0.021(2) 0.0151(18) -0.0155(18)
C33 0.044(8) 0.081(11) 0.049(7) 0.005(8) 0.010(6) -0.005(7)
C32 0.061(10) 0.041(8) 0.054(8) -0.011(7) -0.005(7) 0.004(7)
O2 0.051(6) 0.053(7) 0.054(6) -0.009(4) 0.016(5) -0.004(5)
C34 0.074(12) 0.076(12) 0.067(10) -0.026(9) 0.022(10) 0.015(9)
C35 0.093(14) 0.083(12) 0.074(11) -0.012(10) 0.057(11) -0.033(10)

loop_
_atom_type_symbol
_atom_type_description
_atom_type_scat_dispersion_real
_atom_type_scat_dispersion_imag
_atom_type_scat_source
C C 0.0181 0.0091 'International Tables Vol C Tables 4.2.6.8 and 6.1.1.4'
H H 0.0000 0.0000 'International Tables Vol C Tables 4.2.6.8 and 6.1.1.4'
O O 0.0492 0.0322 'International Tables Vol C Tables 4.2.6.8 and 6.1.1.4'
F F 0.0727 0.0534 'International Tables Vol C Tables 4.2.6.8 and 6.1.1.4'
P P 0.2955 0.4335 'International Tables Vol C Tables 4.2.6.8 and 6.1.1.4'
Ru Ru 0.0552 3.2960 'International Tables Vol C Tables 4.2.6.8 and 6.1.1.4'

loop_
_geom_angle_atom_site_label_1
_geom_angle_atom_site_label_2
_geom_angle_atom_site_label_3
_geom_angle
C3 Ru1 C2 38.4(2)
C3 Ru1 C8 160.1(2)
C2 Ru1 C8 145.6(2)
C3 Ru1 C1 68.68(19)
C2 Ru1 C1 37.66(18)
C8 Ru1 C1 126.7(2)
C3 Ru1 C7 127.5(2)
C2 Ru1 C7 153.9(2)
C8 Ru1 C7 37.2(2)
C1 Ru1 C7 163.7(2)
C3 Ru1 C11 99.7(2)
C2 Ru1 C11 117.9(2)
C8 Ru1 C11 60.6(2)
C1 Ru1 C11 150.8(2)
C7 Ru1 C11 36.1(2)
C3 Ru1 C10 101.5(2)
C2 Ru1 C10 96.4(2)
C8 Ru1 C10 61.3(2)
C1 Ru1 C10 117.1(2)
C7 Ru1 C10 61.5(2)
C11 Ru1 C10 36.7(2)
C3 Ru1 C9 133.6(2)
C2 Ru1 C9 110.1(2)
C8 Ru1 C9 36.4(2)
C1 Ru1 C9 106.6(2)
C7 Ru1 C9 61.7(2)
C11 Ru1 C9 61.2(2)
C10 Ru1 C9 37.3(2)
C3 Ru1 C4 36.9(2)
C2 Ru1 C4 68.0(2)
C8 Ru1 C4 146.3(2)
C1 Ru1 C4 80.7(2)
C7 Ru1 C4 113.3(2)
C11 Ru1 C4 106.3(2)
C10 Ru1 C4 128.4(2)
C9 Ru1 C4 165.6(2)
C3 Ru1 P1 108.51(16)
C2 Ru1 P1 112.01(13)
C8 Ru1 P1 87.66(16)
C1 Ru1 P1 82.15(13)
C7 Ru1 P1 92.92(16)
C11 Ru1 P1 126.93(18)
C10 Ru1 P1 148.91(17)
C9 Ru1 P1 116.61(18)
C4 Ru1 P1 76.21(17)
C24 O1 H1 109.5
C18 P1 C12 104.2(3)
C18 P1 C6 106.0(3)
C12 P1 C6 104.1(3)
C18 P1 Ru1 119.11(19)
C12 P1 Ru1 111.17(17)
C6 P1 Ru1 111.0(2)
F5 P2 F4 90.8(2)
F5 P2 F6 91.2(2)
F4 P2 F6 91.4(2)
F5 P2 F2 90.9(2)
F4 P2 F2 178.3(2)
F6 P2 F2 88.5(2)
F5 P2 F3 178.9(2)
F4 P2 F3 88.3(2)
F6 P2 F3 89.6(2)
F2 P2 F3 89.9(2)
F5 P2 F1 89.8(2)
F4 P2 F1 89.7(2)
F6 P2 F1 178.5(3)
F2 P2 F1 90.4(2)
F3 P2 F1 89.4(2)
C2 C1 Ru1 70.5(3)
C2 C1 H1B 117(3)
Ru1 C1 H1B 115(3)
C2 C1 H1A 119(3)
Ru1 C1 H1A 110(3)
H1B C1 H1A 116(4)
C1 C2 C3 119.3(5)
C1 C2 C24 122.7(5)
C3 C2 C24 117.8(5)
C1 C2 Ru1 71.8(3)
C3 C2 Ru1 69.3(3)
C24 C2 Ru1 127.6(3)
C4 C3 C2 123.1(5)
C4 C3 Ru1 75.6(3)
C2 C3 Ru1 72.3(3)
C4 C3 H3 118.4
C2 C3 H3 118.4
Ru1 C3 H3 125.5
C3 C4 C5 123.2(5)
C3 C4 Ru1 67.5(3)
C5 C4 Ru1 116.2(4)
C3 C4 H4 118.4
C5 C4 H4 118.4
Ru1 C4 H4 86.4
C6 C5 C4 115.0(5)
C6 C5 H5A 108.5
C4 C5 H5A 108.5
C6 C5 H5B 108.5
C4 C5 H5B 108.5
H5A C5 H5B 107.5
C5 C6 P1 108.3(4)
C5 C6 H6A 110.0
P1 C6 H6A 110.0
C5 C6 H6B 110.0
P1 C6 H6B 110.0
H6A C6 H6B 108.4
C11 C7 C8 106.9(5)
C11 C7 Ru1 72.1(3)
C8 C7 Ru1 71.2(3)
C11 C7 H7 126.6
C8 C7 H7 126.6
Ru1 C7 H7 121.9
C9 C8 C7 109.7(5)
C9 C8 Ru1 73.4(3)
C7 C8 Ru1 71.7(3)
C9 C8 H8 125.2
C7 C8 H8 125.2
Ru1 C8 H8 121.3
C8 C9 C10 106.8(5)
C8 C9 Ru1 70.1(3)
C10 C9 Ru1 71.3(3)
C8 C9 H9 126.6
C10 C9 H9 126.6
Ru1 C9 H9 123.6
C11 C10 C9 106.3(5)
C11 C10 Ru1 70.5(3)
C9 C10 Ru1 71.5(3)
C11 C10 H10 126.9
C9 C10 H10 126.9
Ru1 C10 H10 122.9
C7 C11 C10 110.4(5)
C7 C11 Ru1 71.8(3)
C10 C11 Ru1 72.7(3)
C7 C11 H11 124.8
C10 C11 H11 124.8
Ru1 C11 H11 122.3
C13 C12 C17 118.7(6)
C13 C12 P1 122.8(5)
C17 C12 P1 118.1(5)
C12 C13 C14 119.2(8)
C12 C13 H13 120.4
C14 C13 H13 120.4
C15 C14 C13 122.0(8)
C15 C14 H14 119.0
C13 C14 H14 119.0
C16 C15 C14 117.7(8)
C16 C15 H15 121.2
C14 C15 H15 121.2
C15 C16 C17 122.5(10)
C15 C16 H16 118.8
C17 C16 H16 118.8
C16 C17 C12 120.0(9)
C16 C17 H17 120.0
C12 C17 H17 120.0
C19 C18 C23 118.0(6)
C19 C18 P1 121.8(4)
C23 C18 P1 120.3(5)
C18 C19 C20 121.0(5)
C18 C19 H19 119.5
C20 C19 H19 119.5
C21 C20 C19 120.6(6)
C21 C20 H20 119.7
C19 C20 H20 119.7
C20 C21 C22 119.0(6)
C20 C21 H21 120.5
C22 C21 H21 120.5
C21 C22 C23 120.4(6)
C21 C22 H22 119.8
C23 C22 H22 119.8
C22 C23 C18 121.0(6)
C22 C23 H23 119.5
C18 C23 H23 119.5
O1 C24 C25 110.1(4)
O1 C24 C26 110.7(4)
C25 C24 C26 109.5(5)
O1 C24 C2 106.2(5)
C25 C24 C2 113.5(5)
C26 C24 C2 106.8(4)
C24 C25 H25A 109.5
C24 C25 H25B 109.5
H25A C25 H25B 109.5
C24 C25 H25C 109.5
H25A C25 H25C 109.5
H25B C25 H25C 109.5
C31 C26 C27 118.1(5)
C31 C26 C24 119.9(5)
C27 C26 C24 121.9(5)
C28 C27 C26 122.3(6)
C28 C27 H27 118.8
C26 C27 H27 118.8
C27 C28 C29 118.9(6)
C27 C28 H28 120.6
C29 C28 H28 120.6
C30 C29 C28 119.5(6)
C30 C29 H29 120.2
C28 C29 H29 120.2
C31 C30 C29 120.4(6)
C31 C30 H30 119.8
C29 C30 H30 119.8
C30 C31 C26 120.6(6)
C30 C31 H31 119.7
C26 C31 H31 119.7
C32 C33 H33A 109.5
C32 C33 H33B 109.5
H33A C33 H33B 109.5
C32 C33 H33C 109.5
H33A C33 H33C 109.5
H33B C33 H33C 109.5
O2 C32 C33 110.9(11)
O2 C32 H32A 109.5
C33 C32 H32A 109.5
O2 C32 H32B 109.5
C33 C32 H32B 109.5
H32A C32 H32B 108.0
C32 O2 C34 114.1(10)
C35 C34 O2 109.9(14)
C35 C34 H34A 109.7
O2 C34 H34A 109.7
C35 C34 H34B 109.7
O2 C34 H34B 109.7
H34A C34 H34B 108.2
C34 C35 H35A 109.5
C34 C35 H35B 109.5
H35A C35 H35B 109.5
C34 C35 H35C 109.5
H35A C35 H35C 109.5
H35B C35 H35C 109.5

loop_
_geom_bond_atom_site_label_1
_geom_bond_atom_site_label_2
_geom_bond_distance
Ru1 C3 2.150(5)
Ru1 C2 2.190(5)
Ru1 C8 2.206(5)
Ru1 C1 2.208(5)
Ru1 C7 2.212(5)
Ru1 C11 2.217(5)
Ru1 C10 2.246(5)
Ru1 C9 2.248(5)
Ru1 C4 2.253(5)
Ru1 P1 2.3040(13)
O1 C24 1.444(6)
O1 H1 0.8400
P1 C18 1.814(6)
P1 C12 1.824(5)
P1 C6 1.839(6)
P2 F5 1.578(4)
P2 F4 1.581(4)
P2 F6 1.588(4)
P2 F2 1.589(4)
P2 F3 1.594(3)
P2 F1 1.600(4)
C1 C2 1.419(7)
C1 H1B 0.94(4)
C1 H1A 0.92(5)
C2 C3 1.429(8)
C2 C24 1.537(7)
C3 C4 1.395(8)
C3 H3 0.9500
C4 C5 1.515(8)
C4 H4 0.9500
C5 C6 1.511(9)
C5 H5A 0.9900
C5 H5B 0.9900
C6 H6A 0.9900
C6 H6B 0.9900
C7 C11 1.371(9)
C7 C8 1.408(8)
C7 H7 0.9500
C8 C9 1.392(9)
C8 H8 0.9500
C9 C10 1.436(9)
C9 H9 0.9500
C10 C11 1.407(9)
C10 H10 0.9500
C11 H11 0.9500
C12 C13 1.367(8)
C12 C17 1.379(8)
C13 C14 1.377(12)
C13 H13 0.9500
C14 C15 1.373(17)
C14 H14 0.9500
C15 C16 1.328(18)
C15 H15 0.9500
C16 C17 1.367(11)
C16 H16 0.9500
C17 H17 0.9500
C18 C19 1.375(8)
C18 C23 1.385(8)
C19 C20 1.390(7)
C19 H19 0.9500
C20 C21 1.368(8)
C20 H20 0.9500
C21 C22 1.377(10)
C21 H21 0.9500
C22 C23 1.384(11)
C22 H22 0.9500
C23 H23 0.9500
C24 C25 1.509(8)
C24 C26 1.536(8)
C25 H25A 0.9800
C25 H25B 0.9800
C25 H25C 0.9800
C26 C31 1.388(8)
C26 C27 1.391(8)
C27 C28 1.365(8)
C27 H27 0.9500
C28 C29 1.403(9)
C28 H28 0.9500
C29 C30 1.386(10)
C29 H29 0.9500
C30 C31 1.378(9)
C30 H30 0.9500
C31 H31 0.9500
C33 C32 1.478(19)
C33 H33A 0.9800
C33 H33B 0.9800
C33 H33C 0.9800
C32 O2 1.341(19)
C32 H32A 0.9900
C32 H32B 0.9900
O2 C34 1.476(19)
C34 C35 1.37(2)
C34 H34A 0.9900
C34 H34B 0.9900
C35 H35A 0.9800
C35 H35B 0.9800
C35 H35C 0.9800

loop_
_geom_torsion_atom_site_label_1
_geom_torsion_atom_site_label_2
_geom_torsion_atom_site_label_3
_geom_torsion_atom_site_label_4
_geom_torsion
C3 Ru1 P1 C18 -124.4(3)
C2 Ru1 P1 C18 -83.5(3)
C8 Ru1 P1 C18 67.4(3)
C1 Ru1 P1 C18 -60.1(3)
C7 Ru1 P1 C18 104.2(3)
C11 Ru1 P1 C18 117.3(3)
C10 Ru1 P1 C18 71.3(4)
C9 Ru1 P1 C18 44.5(3)
C4 Ru1 P1 C18 -142.4(3)
C3 Ru1 P1 C12 114.4(2)
C2 Ru1 P1 C12 155.3(2)
C8 Ru1 P1 C12 -53.7(3)
C1 Ru1 P1 C12 178.7(2)
C7 Ru1 P1 C12 -16.9(2)
C11 Ru1 P1 C12 -3.9(3)
C10 Ru1 P1 C12 -49.9(4)
C9 Ru1 P1 C12 -76.6(3)
C4 Ru1 P1 C12 96.4(2)
C3 Ru1 P1 C6 -1.0(3)
C2 Ru1 P1 C6 39.9(3)
C8 Ru1 P1 C6 -169.1(3)
C1 Ru1 P1 C6 63.3(3)
C7 Ru1 P1 C6 -132.3(3)
C11 Ru1 P1 C6 -119.3(3)
C10 Ru1 P1 C6 -165.3(5)
C9 Ru1 P1 C6 168.0(3)
C4 Ru1 P1 C6 -19.0(3)
C3 Ru1 C1 C2 -29.5(3)
C8 Ru1 C1 C2 135.9(3)
C7 Ru1 C1 C2 143.8(7)
C11 Ru1 C1 C2 41.3(5)
C10 Ru1 C1 C2 62.9(4)
C9 Ru1 C1 C2 101.6(3)
C4 Ru1 C1 C2 -65.7(3)
P1 Ru1 C1 C2 -142.9(3)
Ru1 C1 C2 C3 52.3(4)
Ru1 C1 C2 C24 -123.6(5)
C3 Ru1 C2 C1 132.5(4)
C8 Ru1 C2 C1 -80.7(4)
C7 Ru1 C2 C1 -157.7(4)
C11 Ru1 C2 C1 -158.6(3)
C10 Ru1 C2 C1 -127.1(3)
C9 Ru1 C2 C1 -91.4(3)
C4 Ru1 C2 C1 103.9(3)
P1 Ru1 C2 C1 40.1(3)
C8 Ru1 C2 C3 146.8(4)
C1 Ru1 C2 C3 -132.5(4)
C7 Ru1 C2 C3 69.8(6)
C11 Ru1 C2 C3 68.9(3)
C10 Ru1 C2 C3 100.4(3)
C9 Ru1 C2 C3 136.2(3)
C4 Ru1 C2 C3 -28.5(3)
P1 Ru1 C2 C3 -92.4(3)
C3 Ru1 C2 C24 -109.8(6)
C8 Ru1 C2 C24 37.0(6)
C1 Ru1 C2 C24 117.8(6)
C7 Ru1 C2 C24 -40.0(8)
C11 Ru1 C2 C24 -40.9(5)
C10 Ru1 C2 C24 -9.4(5)
C9 Ru1 C2 C24 26.4(5)
C4 Ru1 C2 C24 -138.3(5)
P1 Ru1 C2 C24 157.9(4)
C1 C2 C3 C4 5.2(7)
C24 C2 C3 C4 -178.8(5)
Ru1 C2 C3 C4 58.7(5)
C1 C2 C3 Ru1 -53.5(4)
C24 C2 C3 Ru1 122.6(4)
C2 Ru1 C3 C4 -132.4(4)
C8 Ru1 C3 C4 112.9(7)
C1 Ru1 C3 C4 -103.5(3)
C7 Ru1 C3 C4 78.9(4)
C11 Ru1 C3 C4 104.4(3)
C10 Ru1 C3 C4 141.7(3)
C9 Ru1 C3 C4 163.6(3)
P1 Ru1 C3 C4 -30.0(3)
C8 Ru1 C3 C2 -114.7(7)
C1 Ru1 C3 C2 28.9(3)
C7 Ru1 C3 C2 -148.7(3)
C11 Ru1 C3 C2 -123.2(3)
C10 Ru1 C3 C2 -85.9(3)
C9 Ru1 C3 C2 -64.0(4)
C4 Ru1 C3 C2 132.4(4)
P1 Ru1 C3 C2 102.4(3)
C2 C3 C4 C5 50.3(8)
Ru1 C3 C4 C5 107.4(5)
C2 C3 C4 Ru1 -57.1(4)
C2 Ru1 C4 C3 29.7(3)
C8 Ru1 C4 C3 -145.6(4)
C1 Ru1 C4 C3 66.6(3)
C7 Ru1 C4 C3 -122.1(3)
C11 Ru1 C4 C3 -84.3(3)
C10 Ru1 C4 C3 -50.7(4)
C9 Ru1 C4 C3 -55.2(10)
P1 Ru1 C4 C3 150.7(3)
C3 Ru1 C4 C5 -117.3(6)
C2 Ru1 C4 C5 -87.6(4)
C8 Ru1 C4 C5 97.2(5)
C1 Ru1 C4 C5 -50.6(4)
C7 Ru1 C4 C5 120.7(4)
C11 Ru1 C4 C5 158.4(4)
C10 Ru1 C4 C5 -168.0(4)
C9 Ru1 C4 C5 -172.4(7)
P1 Ru1 C4 C5 33.5(4)
C3 C4 C5 C6 -120.7(6)
Ru1 C4 C5 C6 -41.5(6)
C4 C5 C6 P1 21.3(7)
C18 P1 C6 C5 135.7(5)
C12 P1 C6 C5 -114.6(5)
Ru1 P1 C6 C5 5.1(5)
C3 Ru1 C7 C11 46.0(4)
C2 Ru1 C7 C11 -1.3(7)
C8 Ru1 C7 C11 -115.6(5)
C1 Ru1 C7 C11 -126.0(7)
C10 Ru1 C7 C11 -36.5(4)
C9 Ru1 C7 C11 -79.1(4)
C4 Ru1 C7 C11 85.9(4)
P1 Ru1 C7 C11 162.1(3)
C3 Ru1 C7 C8 161.6(4)
C2 Ru1 C7 C8 114.3(5)
C1 Ru1 C7 C8 -10.4(9)
C11 Ru1 C7 C8 115.6(5)
C10 Ru1 C7 C8 79.1(4)
C9 Ru1 C7 C8 36.6(4)
C4 Ru1 C7 C8 -158.5(4)
P1 Ru1 C7 C8 -82.2(3)
C11 C7 C8 C9 -0.3(6)
Ru1 C7 C8 C9 -64.1(4)
C11 C7 C8 Ru1 63.8(4)
C3 Ru1 C8 C9 70.8(8)
C2 Ru1 C8 C9 -17.0(5)
C1 Ru1 C8 C9 -65.7(4)
C7 Ru1 C8 C9 117.9(5)
C11 Ru1 C8 C9 80.4(4)
C10 Ru1 C8 C9 38.1(4)
C4 Ru1 C8 C9 155.2(4)
P1 Ru1 C8 C9 -144.1(3)
C3 Ru1 C8 C7 -47.1(9)
C2 Ru1 C8 C7 -134.9(4)
C1 Ru1 C8 C7 176.4(3)
C11 Ru1 C8 C7 -37.5(4)
C10 Ru1 C8 C7 -79.8(4)
C9 Ru1 C8 C7 -117.9(5)
C4 Ru1 C8 C7 37.3(6)
P1 Ru1 C8 C7 97.9(3)
C7 C8 C9 C10 0.7(6)
Ru1 C8 C9 C10 -62.3(4)
C7 C8 C9 Ru1 63.0(4)
C3 Ru1 C9 C8 -153.6(3)
C2 Ru1 C9 C8 169.9(3)
C1 Ru1 C9 C8 130.3(3)
C7 Ru1 C9 C8 -37.3(3)
C11 Ru1 C9 C8 -78.6(4)
C10 Ru1 C9 C8 -116.5(5)
C4 Ru1 C9 C8 -110.7(9)
P1 Ru1 C9 C8 40.9(4)
C3 Ru1 C9 C10 -37.1(5)
C2 Ru1 C9 C10 -73.6(4)
C8 Ru1 C9 C10 116.5(5)
C1 Ru1 C9 C10 -113.2(4)
C7 Ru1 C9 C10 79.2(4)
C11 Ru1 C9 C10 38.0(4)
C4 Ru1 C9 C10 5.8(11)
P1 Ru1 C9 C10 157.4(3)
C8 C9 C10 C11 -0.8(6)
Ru1 C9 C10 C11 -62.3(3)
C8 C9 C10 Ru1 61.5(4)
C3 Ru1 C10 C11 -90.8(4)
C2 Ru1 C10 C11 -129.4(4)
C8 Ru1 C10 C11 78.4(4)
C1 Ru1 C10 C11 -162.6(3)
C7 Ru1 C10 C11 35.8(3)
C9 Ru1 C10 C11 115.6(5)
C4 Ru1 C10 C11 -62.5(4)
P1 Ru1 C10 C11 74.0(5)
C3 Ru1 C10 C9 153.5(4)
C2 Ru1 C10 C9 114.9(4)
C8 Ru1 C10 C9 -37.3(3)
C1 Ru1 C10 C9 81.8(4)
C7 Ru1 C10 C9 -79.8(4)
C11 Ru1 C10 C9 -115.6(5)
C4 Ru1 C10 C9 -178.2(3)
P1 Ru1 C10 C9 -41.7(6)
C8 C7 C11 C10 -0.2(6)
Ru1 C7 C11 C10 62.9(4)
C8 C7 C11 Ru1 -63.1(3)
C9 C10 C11 C7 0.6(6)
Ru1 C10 C11 C7 -62.3(4)
C9 C10 C11 Ru1 62.9(3)
C3 Ru1 C11 C7 -144.6(4)
C2 Ru1 C11 C7 179.3(3)
C8 Ru1 C11 C7 38.7(3)
C1 Ru1 C11 C7 152.2(4)
C10 Ru1 C11 C7 119.1(5)
C9 Ru1 C11 C7 80.6(4)
C4 Ru1 C11 C7 -107.4(4)
P1 Ru1 C11 C7 -22.5(4)
C3 Ru1 C11 C10 96.3(4)
C2 Ru1 C11 C10 60.3(4)
C8 Ru1 C11 C10 -80.4(4)
C1 Ru1 C11 C10 33.1(6)
C7 Ru1 C11 C10 -119.1(5)
C9 Ru1 C11 C10 -38.5(4)
C4 Ru1 C11 C10 133.6(4)
P1 Ru1 C11 C10 -141.6(3)
C18 P1 C12 C13 -31.1(6)
C6 P1 C12 C13 -142.0(6)
Ru1 P1 C12 C13 98.4(5)
C18 P1 C12 C17 156.2(5)
C6 P1 C12 C17 45.3(6)
Ru1 P1 C12 C17 -74.3(5)
C17 C12 C13 C14 2.4(10)
P1 C12 C13 C14 -170.2(6)
C12 C13 C14 C15 -2.1(13)
C13 C14 C15 C16 1.7(15)
C14 C15 C16 C17 -1.6(16)
C15 C16 C17 C12 2.0(15)
C13 C12 C17 C16 -2.3(11)
P1 C12 C17 C16 170.7(7)
C12 P1 C18 C19 122.2(5)
C6 P1 C18 C19 -128.2(5)
Ru1 P1 C18 C19 -2.3(6)
C12 P1 C18 C23 -57.0(8)
C6 P1 C18 C23 52.6(8)
Ru1 P1 C18 C23 178.4(7)
C23 C18 C19 C20 -0.4(10)
P1 C18 C19 C20 -179.6(4)
C18 C19 C20 C21 0.7(9)
C19 C20 C21 C22 0.4(12)
C20 C21 C22 C23 -1.9(15)
C21 C22 C23 C18 2.3(17)
C19 C18 C23 C22 -1.1(14)
P1 C18 C23 C22 178.2(8)
C1 C2 C24 O1 145.7(5)
C3 C2 C24 O1 -30.3(6)
Ru1 C2 C24 O1 54.1(6)
C1 C2 C24 C25 24.6(7)
C3 C2 C24 C25 -151.3(5)
Ru1 C2 C24 C25 -67.0(6)
C1 C2 C24 C26 -96.2(6)
C3 C2 C24 C26 87.9(5)
Ru1 C2 C24 C26 172.2(4)
O1 C24 C26 C31 -11.1(7)
C25 C24 C26 C31 110.5(6)
C2 C24 C26 C31 -126.2(6)
O1 C24 C26 C27 171.3(5)
C25 C24 C26 C27 -67.1(7)
C2 C24 C26 C27 56.2(7)
C31 C26 C27 C28 -0.9(9)
C24 C26 C27 C28 176.7(6)
C26 C27 C28 C29 1.1(10)
C27 C28 C29 C30 -0.4(11)
C28 C29 C30 C31 -0.4(11)
C29 C30 C31 C26 0.6(11)
C27 C26 C31 C30 0.0(9)
C24 C26 C31 C30 -177.7(6)
C33 C32 O2 C34 -176.8(13)
C32 O2 C34 C35 -179.1(14)
